data_4350682
loop_
_publ_author_name
'Machonkin, Timothy E.'
'Boshart, Monica D.'
'Schofield, Jeremy A.'
'Rodriguez, Meghan M.'
'Grubel, Katarzyna'
'Rokhsana, Dalia'
'Brennessel, William W.'
'Holland, Patrick L.'

_publ_section_title
;
 Structural and spectroscopic characterization of iron(II), cobalt(II),
 and nickel(II) ortho-dihalophenolate complexes: insights into
 metal-halogen secondary bonding.
;
_journal_issue 18
_journal_name_full 'Inorganic chemistry'
_journal_page_first 9837
_journal_page_last 9848
_journal_paper_doi 10.1021/ic501424e
_journal_volume 53
_journal_year 2014
_chemical_formula_moiety 'C51 H37 B Cl2 Fe N6 O'
_chemical_formula_sum 'C51 H37 B Cl2 Fe N6 O'
_chemical_formula_weight 887.43
_chemical_name_common TpPh2Fe(2,6-dichlorophenolate)
_chemical_name_systematic
; 
 1 
;
_space_group_IT_number 2
_space_group_name_Hall '-P 1'
_space_group_name_H-M_alt 'P -1'
_symmetry_cell_setting triclinic
_symmetry_space_group_name_H-M 'P -1'
_atom_sites_solution_hydrogens geom
_atom_sites_solution_primary direct
_atom_sites_solution_secondary difmap
_audit_creation_method SHELXL-97
_cell_angle_alpha 64.193(3)
_cell_angle_beta 84.138(4)
_cell_angle_gamma 71.675(4)
_cell_formula_units_Z 2
_cell_length_a 12.305(2)
_cell_length_b 14.638(3)
_cell_length_c 15.082(3)
_cell_measurement_reflns_used 3790
_cell_measurement_temperature 100.0(5)
_cell_measurement_theta_max 30.31
_cell_measurement_theta_min 2.26
_cell_volume 2319.7(8)
_computing_cell_refinement 'SAINT (Bruker, 2009)'
_computing_data_collection 'APEX2 (Bruker, 2012)'
_computing_data_reduction 'SAINT (Bruker, 2009)'
_computing_molecular_graphics 'SHELXTL (Sheldrick, 2008)'
_computing_publication_material 'SHELXTL (Sheldrick, 2008)'
_computing_structure_refinement 'SHELXL-97 (Sheldrick, 2008)'
_computing_structure_solution 'SIR97 (Altomare et al., 1999)'
_diffrn_ambient_temperature 100.0(5)
_diffrn_measured_fraction_theta_full 0.991
_diffrn_measured_fraction_theta_max 0.991
_diffrn_measurement_device_type 'Bruker SMART APEX II CCD Platform'
_diffrn_measurement_method 'area detector, \w scans per \f'
_diffrn_radiation_monochromator graphite
_diffrn_radiation_source 'fine-focus sealed tube'
_diffrn_radiation_type MoK\a
_diffrn_radiation_wavelength 0.71073
_diffrn_reflns_av_R_equivalents 0.0780
_diffrn_reflns_av_sigmaI/netI 0.1187
_diffrn_reflns_limit_h_max 19
_diffrn_reflns_limit_h_min -19
_diffrn_reflns_limit_k_max 22
_diffrn_reflns_limit_k_min -22
_diffrn_reflns_limit_l_max 23
_diffrn_reflns_limit_l_min -23
_diffrn_reflns_number 47302
_diffrn_reflns_theta_full 33.73
_diffrn_reflns_theta_max 33.73
_diffrn_reflns_theta_min 1.62
_diffrn_standards_number 0
_exptl_absorpt_coefficient_mu 0.484
_exptl_absorpt_correction_T_max 0.9623
_exptl_absorpt_correction_T_min 0.8927
_exptl_absorpt_correction_type multi-scan
_exptl_absorpt_process_details 'SADABS (Sheldrick, 2008)'
_exptl_crystal_colour colorless
_exptl_crystal_density_diffrn 1.270
_exptl_crystal_density_method 'not measured'
_exptl_crystal_description block
_exptl_crystal_F_000 916
_exptl_crystal_size_max 0.24
_exptl_crystal_size_mid 0.20
_exptl_crystal_size_min 0.08
_refine_diff_density_max 0.570
_refine_diff_density_min -0.457
_refine_diff_density_rms 0.084
_refine_ls_extinction_method none
_refine_ls_goodness_of_fit_ref 0.873
_refine_ls_hydrogen_treatment constr
_refine_ls_matrix_type full
_refine_ls_number_parameters 559
_refine_ls_number_reflns 18368
_refine_ls_number_restraints 0
_refine_ls_restrained_S_all 0.873
_refine_ls_R_factor_all 0.1107
_refine_ls_R_factor_gt 0.0563
_refine_ls_shift/su_max 0.001
_refine_ls_shift/su_mean 0.000
_refine_ls_structure_factor_coef Fsqd
_refine_ls_weighting_details 'calc w=1/[\s^2^(Fo^2^)+(0.0577P)^2^+0.0000P] where P=(Fo^2^+2Fc^2^)/3'
_refine_ls_weighting_scheme calc
_refine_ls_wR_factor_gt 0.1170
_refine_ls_wR_factor_ref 0.1356
_reflns_number_gt 9918
_reflns_number_total 18368
_reflns_threshold_expression >2sigma(I)
_cod_data_source_file ic501424e_si_001.cif
_cod_data_source_block 1
_cod_depositor_comments
;
The following automatic conversions were performed:

data item '_symmetry_cell_setting' value 'Triclinic' was changed to
'triclinic' in accordance with the
/home/saulius/struct/COD-crude-data/automatic-downloads/DataCite-retrospective/ACS/depositions/lib/dictionaries/cif_core.dic
dictionary named 'cif_core.dic' version 2.4.2 last updated on
2011-04-26.

Automatic conversion script
Id: cif_fix_values 6909 2019-04-08 15:41:33Z antanas 
;
_cod_original_cell_volume 2319.8(7)
_cod_database_code 4350682

loop_
_symmetry_equiv_pos_as_xyz
'x, y, z'
'-x, -y, -z'

loop_
_atom_site_label
_atom_site_type_symbol
_atom_site_fract_x
_atom_site_fract_y
_atom_site_fract_z
_atom_site_U_iso_or_equiv
_atom_site_adp_type
_atom_site_occupancy
_atom_site_symmetry_multiplicity
_atom_site_calc_flag
_atom_site_refinement_flags
Fe1 Fe 0.68912(2) 0.83347(2) 0.83367(2) 0.01542(7) Uani 1 1 d .
Cl1 Cl 0.65668(5) 1.05452(4) 0.77574(4) 0.02802(12) Uani 1 1 d .
Cl2 Cl 0.80595(5) 0.89846(5) 0.50761(4) 0.03011(12) Uani 1 1 d .
O1 O 0.71573(12) 0.89455(11) 0.69678(10) 0.0199(3) Uani 1 1 d .
N1 N 0.82924(14) 0.76327(12) 0.93620(11) 0.0161(3) Uani 1 1 d .
N2 N 0.82208(13) 0.67237(12) 1.01613(11) 0.0153(3) Uani 1 1 d .
N3 N 0.68712(14) 0.68296(12) 0.84816(11) 0.0162(3) Uani 1 1 d .
N4 N 0.70596(13) 0.60482(12) 0.94284(11) 0.0153(3) Uani 1 1 d .
N5 N 0.57011(14) 0.81806(12) 0.94519(11) 0.0166(3) Uani 1 1 d .
N6 N 0.60614(14) 0.72218(12) 1.02723(11) 0.0161(3) Uani 1 1 d .
B1 B 0.71652(18) 0.63329(17) 1.02853(15) 0.0149(4) Uani 1 1 d .
H1 H 0.7247 0.5689 1.0926 0.018 Uiso 1 1 calc R
C1 C 0.93064(16) 0.77536(15) 0.94752(14) 0.0173(4) Uani 1 1 d .
C2 C 0.98782(17) 0.69258(15) 1.03427(14) 0.0190(4) Uani 1 1 d .
H2 H 1.0607 0.6820 1.0594 0.023 Uiso 1 1 calc R
C3 C 0.91660(16) 0.62883(15) 1.07647(14) 0.0165(4) Uani 1 1 d .
C4 C 0.66992(16) 0.63846(15) 0.79153(14) 0.0178(4) Uani 1 1 d .
C5 C 0.67914(17) 0.53157(15) 0.84935(14) 0.0193(4) Uani 1 1 d .
H5 H 0.6721 0.4818 0.8274 0.023 Uiso 1 1 calc R
C6 C 0.70063(16) 0.51240(15) 0.94509(14) 0.0169(4) Uani 1 1 d .
C7 C 0.47126(16) 0.87515(15) 0.96793(14) 0.0164(4) Uani 1 1 d .
C8 C 0.44567(17) 0.81727(16) 1.06471(14) 0.0198(4) Uani 1 1 d .
H8 H 0.3817 0.8394 1.0995 0.024 Uiso 1 1 calc R
C9 C 0.53203(16) 0.72110(15) 1.09999(14) 0.0175(4) Uani 1 1 d .
C10 C 0.97035(17) 0.86512(16) 0.87739(15) 0.0200(4) Uani 1 1 d .
C11 C 1.0307(2) 0.90917(19) 0.91322(17) 0.0310(5) Uani 1 1 d .
H11 H 1.0419 0.8839 0.9823 0.037 Uiso 1 1 calc R
C12 C 1.0742(2) 0.9896(2) 0.84838(19) 0.0397(6) Uani 1 1 d .
H12 H 1.1167 1.0182 0.8732 0.048 Uiso 1 1 calc R
C13 C 1.0562(2) 1.0286(2) 0.74798(18) 0.0356(6) Uani 1 1 d .
H13 H 1.0848 1.0849 0.7039 0.043 Uiso 1 1 calc R
C14 C 0.99632(18) 0.98529(17) 0.71141(16) 0.0260(4) Uani 1 1 d .
H14 H 0.9840 1.0117 0.6423 0.031 Uiso 1 1 calc R
C15 C 0.95450(17) 0.90307(16) 0.77640(15) 0.0209(4) Uani 1 1 d .
H15 H 0.9147 0.8726 0.7514 0.025 Uiso 1 1 calc R
C16 C 0.93505(16) 0.53168(15) 1.17007(14) 0.0171(4) Uani 1 1 d .
C17 C 0.86068(18) 0.52808(16) 1.24705(15) 0.0226(4) Uani 1 1 d .
H17 H 0.7962 0.5880 1.2388 0.027 Uiso 1 1 calc R
C18 C 0.88051(19) 0.43732(18) 1.33553(16) 0.0292(5) Uani 1 1 d .
H18 H 0.8296 0.4353 1.3877 0.035 Uiso 1 1 calc R
C19 C 0.97444(19) 0.34941(17) 1.34809(16) 0.0281(5) Uani 1 1 d .
H19 H 0.9875 0.2872 1.4086 0.034 Uiso 1 1 calc R
C20 C 1.04900(18) 0.35234(16) 1.27254(16) 0.0248(4) Uani 1 1 d .
H20 H 1.1135 0.2923 1.2813 0.030 Uiso 1 1 calc R
C21 C 1.02955(17) 0.44336(16) 1.18363(15) 0.0216(4) Uani 1 1 d .
H21 H 1.0811 0.4452 1.1319 0.026 Uiso 1 1 calc R
C22 C 0.63785(18) 0.69827(16) 0.68562(14) 0.0215(4) Uani 1 1 d .
C23 C 0.55233(19) 0.79557(19) 0.64982(16) 0.0279(5) Uani 1 1 d .
H23 H 0.5207 0.8283 0.6928 0.033 Uiso 1 1 calc R
C24 C 0.5125(2) 0.8457(2) 0.55207(18) 0.0421(7) Uani 1 1 d .
H24 H 0.4532 0.9117 0.5286 0.051 Uiso 1 1 calc R
C25 C 0.5593(2) 0.7992(3) 0.48975(18) 0.0464(8) Uani 1 1 d .
H25 H 0.5310 0.8323 0.4233 0.056 Uiso 1 1 calc R
C26 C 0.6473(2) 0.7045(2) 0.52291(18) 0.0416(7) Uani 1 1 d .
H26 H 0.6811 0.6740 0.4787 0.050 Uiso 1 1 calc R
C27 C 0.6864(2) 0.6539(2) 0.62085(16) 0.0318(5) Uani 1 1 d .
H27 H 0.7467 0.5886 0.6435 0.038 Uiso 1 1 calc R
C28 C 0.70650(17) 0.41483(14) 1.03629(14) 0.0171(4) Uani 1 1 d .
C29 C 0.79045(17) 0.37154(15) 1.11113(14) 0.0184(4) Uani 1 1 d .
H29 H 0.8488 0.4038 1.1039 0.022 Uiso 1 1 calc R
C30 C 0.78875(18) 0.28112(16) 1.19642(15) 0.0224(4) Uani 1 1 d .
H30 H 0.8446 0.2531 1.2481 0.027 Uiso 1 1 calc R
C31 C 0.70617(19) 0.23180(16) 1.20633(15) 0.0249(4) Uani 1 1 d .
H31 H 0.7061 0.1695 1.2643 0.030 Uiso 1 1 calc R
C32 C 0.62391(19) 0.27329(16) 1.13191(15) 0.0248(4) Uani 1 1 d .
H32 H 0.5672 0.2394 1.1388 0.030 Uiso 1 1 calc R
C33 C 0.62371(18) 0.36429(16) 1.04704(15) 0.0207(4) Uani 1 1 d .
H33 H 0.5670 0.3923 0.9960 0.025 Uiso 1 1 calc R
C34 C 0.40139(16) 0.97970(15) 0.89635(15) 0.0183(4) Uani 1 1 d .
C35 C 0.39024(18) 1.00200(16) 0.79759(15) 0.0225(4) Uani 1 1 d .
H35 H 0.4325 0.9508 0.7742 0.027 Uiso 1 1 calc R
C36 C 0.31751(18) 1.09879(17) 0.73264(16) 0.0250(4) Uani 1 1 d .
H36 H 0.3096 1.1133 0.6654 0.030 Uiso 1 1 calc R
C37 C 0.25666(19) 1.17385(17) 0.76653(17) 0.0275(5) Uani 1 1 d .
H37 H 0.2078 1.2403 0.7222 0.033 Uiso 1 1 calc R
C38 C 0.26694(19) 1.15232(16) 0.86453(18) 0.0268(5) Uani 1 1 d .
H38 H 0.2248 1.2038 0.8875 0.032 Uiso 1 1 calc R
C39 C 0.33852(17) 1.05575(16) 0.92942(16) 0.0217(4) Uani 1 1 d .
H39 H 0.3449 1.0412 0.9968 0.026 Uiso 1 1 calc R
C40 C 0.54640(17) 0.63190(15) 1.19934(14) 0.0187(4) Uani 1 1 d .
C41 C 0.55517(17) 0.52909(16) 1.21440(15) 0.0198(4) Uani 1 1 d .
H41 H 0.5526 0.5142 1.1595 0.024 Uiso 1 1 calc R
C42 C 0.56771(18) 0.44803(17) 1.30926(15) 0.0240(4) Uani 1 1 d .
H42 H 0.5717 0.3784 1.3190 0.029 Uiso 1 1 calc R
C43 C 0.57443(19) 0.46850(18) 1.38936(15) 0.0273(5) Uani 1 1 d .
H43 H 0.5848 0.4126 1.4540 0.033 Uiso 1 1 calc R
C44 C 0.5661(2) 0.57051(19) 1.37546(16) 0.0290(5) Uani 1 1 d .
H44 H 0.5703 0.5845 1.4307 0.035 Uiso 1 1 calc R
C45 C 0.55169(18) 0.65252(17) 1.28087(15) 0.0241(4) Uani 1 1 d .
H45 H 0.5454 0.7225 1.2716 0.029 Uiso 1 1 calc R
C46 C 0.73114(16) 0.98590(15) 0.63559(14) 0.0178(4) Uani 1 1 d .
C47 C 0.70741(18) 1.07351(16) 0.65834(15) 0.0229(4) Uani 1 1 d .
C48 C 0.7253(2) 1.16926(17) 0.59523(17) 0.0301(5) Uani 1 1 d .
H48 H 0.7080 1.2261 0.6142 0.036 Uiso 1 1 calc R
C49 C 0.7689(2) 1.18101(19) 0.50361(17) 0.0344(6) Uani 1 1 d .
H49 H 0.7805 1.2467 0.4588 0.041 Uiso 1 1 calc R
C50 C 0.79526(19) 1.09764(18) 0.47777(16) 0.0291(5) Uani 1 1 d .
H50 H 0.8266 1.1052 0.4156 0.035 Uiso 1 1 calc R
C51 C 0.77613(18) 1.00214(16) 0.54235(15) 0.0228(4) Uani 1 1 d .

loop_
_atom_site_aniso_label
_atom_site_aniso_U_11
_atom_site_aniso_U_22
_atom_site_aniso_U_33
_atom_site_aniso_U_23
_atom_site_aniso_U_13
_atom_site_aniso_U_12
Fe1 0.01651(14) 0.01413(13) 0.01402(13) -0.00392(10) 0.00162(10) -0.00592(10)
Cl1 0.0329(3) 0.0251(3) 0.0293(3) -0.0150(2) 0.0048(2) -0.0092(2)
Cl2 0.0352(3) 0.0337(3) 0.0206(2) -0.0119(2) 0.0038(2) -0.0097(2)
O1 0.0266(8) 0.0172(7) 0.0153(6) -0.0036(5) 0.0023(6) -0.0111(6)
N1 0.0179(8) 0.0149(7) 0.0146(7) -0.0045(6) 0.0016(6) -0.0066(6)
N2 0.0172(8) 0.0137(7) 0.0140(7) -0.0042(6) 0.0010(6) -0.0060(6)
N3 0.0176(8) 0.0163(7) 0.0132(7) -0.0047(6) 0.0014(6) -0.0058(6)
N4 0.0157(7) 0.0134(7) 0.0161(7) -0.0046(6) 0.0022(6) -0.0062(6)
N5 0.0170(8) 0.0144(7) 0.0163(7) -0.0047(6) 0.0007(6) -0.0049(6)
N6 0.0172(8) 0.0141(7) 0.0150(7) -0.0042(6) 0.0014(6) -0.0054(6)
B1 0.0146(10) 0.0161(10) 0.0133(9) -0.0047(8) 0.0002(7) -0.0058(8)
C1 0.0164(9) 0.0173(9) 0.0179(9) -0.0065(7) 0.0015(7) -0.0064(7)
C2 0.0171(9) 0.0200(9) 0.0186(9) -0.0066(8) -0.0008(7) -0.0061(8)
C3 0.0151(9) 0.0168(9) 0.0167(8) -0.0065(7) 0.0009(7) -0.0044(7)
C4 0.0163(9) 0.0204(9) 0.0176(9) -0.0077(8) 0.0037(7) -0.0082(8)
C5 0.0226(10) 0.0185(9) 0.0187(9) -0.0082(8) 0.0026(8) -0.0086(8)
C6 0.0164(9) 0.0154(9) 0.0199(9) -0.0076(7) 0.0037(7) -0.0070(7)
C7 0.0151(9) 0.0151(8) 0.0202(9) -0.0087(7) 0.0019(7) -0.0048(7)
C8 0.0205(10) 0.0208(9) 0.0202(9) -0.0101(8) 0.0053(8) -0.0084(8)
C9 0.0177(9) 0.0216(9) 0.0179(9) -0.0108(8) 0.0043(7) -0.0097(8)
C10 0.0180(9) 0.0188(9) 0.0215(9) -0.0051(8) 0.0014(8) -0.0085(8)
C11 0.0374(13) 0.0341(12) 0.0262(11) -0.0085(10) 0.0010(10) -0.0234(11)
C12 0.0488(16) 0.0429(15) 0.0349(13) -0.0090(11) -0.0006(12) -0.0338(13)
C13 0.0379(14) 0.0352(13) 0.0305(12) -0.0008(10) 0.0024(10) -0.0263(11)
C14 0.0212(10) 0.0266(11) 0.0225(10) -0.0027(9) 0.0002(8) -0.0083(9)
C15 0.0165(9) 0.0204(10) 0.0216(10) -0.0044(8) 0.0012(8) -0.0070(8)
C16 0.0169(9) 0.0170(9) 0.0155(8) -0.0044(7) -0.0005(7) -0.0059(7)
C17 0.0213(10) 0.0201(10) 0.0209(10) -0.0059(8) 0.0014(8) -0.0036(8)
C18 0.0253(11) 0.0314(12) 0.0191(10) -0.0015(9) 0.0048(9) -0.0077(9)
C19 0.0240(11) 0.0231(11) 0.0249(11) 0.0007(9) -0.0017(9) -0.0064(9)
C20 0.0199(10) 0.0178(10) 0.0292(11) -0.0041(8) -0.0017(8) -0.0039(8)
C21 0.0179(10) 0.0227(10) 0.0228(10) -0.0081(8) 0.0024(8) -0.0071(8)
C22 0.0249(10) 0.0253(10) 0.0170(9) -0.0053(8) 0.0009(8) -0.0165(9)
C23 0.0240(11) 0.0349(12) 0.0224(10) -0.0060(9) 0.0000(9) -0.0146(10)
C24 0.0243(12) 0.0553(17) 0.0273(12) 0.0055(11) -0.0059(10) -0.0183(12)
C25 0.0345(14) 0.080(2) 0.0201(11) -0.0036(13) -0.0027(10) -0.0359(15)
C26 0.0536(17) 0.0644(19) 0.0225(12) -0.0202(12) 0.0070(11) -0.0372(15)
C27 0.0405(14) 0.0385(13) 0.0237(11) -0.0147(10) 0.0025(10) -0.0200(11)
C28 0.0201(9) 0.0121(8) 0.0178(9) -0.0052(7) 0.0033(7) -0.0058(7)
C29 0.0166(9) 0.0175(9) 0.0215(9) -0.0083(8) 0.0016(7) -0.0059(7)
C30 0.0233(10) 0.0186(10) 0.0213(10) -0.0061(8) -0.0032(8) -0.0035(8)
C31 0.0317(12) 0.0182(10) 0.0220(10) -0.0032(8) 0.0007(9) -0.0115(9)
C32 0.0308(12) 0.0223(10) 0.0219(10) -0.0044(8) -0.0005(9) -0.0155(9)
C33 0.0231(10) 0.0202(10) 0.0195(9) -0.0061(8) -0.0009(8) -0.0103(8)
C34 0.0159(9) 0.0169(9) 0.0217(9) -0.0074(8) 0.0017(7) -0.0060(7)
C35 0.0199(10) 0.0209(10) 0.0253(10) -0.0095(8) 0.0034(8) -0.0058(8)
C36 0.0242(11) 0.0246(11) 0.0216(10) -0.0049(8) -0.0006(8) -0.0079(9)
C37 0.0218(11) 0.0186(10) 0.0358(12) -0.0058(9) -0.0023(9) -0.0054(8)
C38 0.0226(11) 0.0167(10) 0.0416(13) -0.0146(10) 0.0010(9) -0.0032(8)
C39 0.0206(10) 0.0193(10) 0.0262(10) -0.0110(8) 0.0005(8) -0.0054(8)
C40 0.0168(9) 0.0200(9) 0.0183(9) -0.0072(8) 0.0054(7) -0.0069(8)
C41 0.0199(10) 0.0214(10) 0.0202(9) -0.0092(8) 0.0027(8) -0.0091(8)
C42 0.0233(11) 0.0217(10) 0.0240(10) -0.0060(8) 0.0059(8) -0.0098(9)
C43 0.0283(12) 0.0292(11) 0.0181(10) -0.0051(9) 0.0065(9) -0.0095(9)
C44 0.0326(12) 0.0370(13) 0.0190(10) -0.0135(9) 0.0068(9) -0.0121(10)
C45 0.0275(11) 0.0244(10) 0.0238(10) -0.0127(9) 0.0072(9) -0.0106(9)
C46 0.0156(9) 0.0159(9) 0.0183(9) -0.0026(7) -0.0020(7) -0.0061(7)
C47 0.0228(10) 0.0195(10) 0.0230(10) -0.0051(8) -0.0004(8) -0.0072(8)
C48 0.0316(12) 0.0198(10) 0.0340(12) -0.0033(9) -0.0081(10) -0.0104(9)
C49 0.0335(13) 0.0265(12) 0.0313(12) 0.0062(10) -0.0049(10) -0.0189(10)
C50 0.0263(11) 0.0306(12) 0.0202(10) 0.0018(9) -0.0023(9) -0.0127(10)
C51 0.0203(10) 0.0241(10) 0.0178(9) -0.0022(8) -0.0013(8) -0.0079(8)

loop_
_atom_type_symbol
_atom_type_description
_atom_type_scat_dispersion_real
_atom_type_scat_dispersion_imag
_atom_type_scat_source
C C 0.0033 0.0016 'International Tables Vol C Tables 4.2.6.8 and 6.1.1.4'
H H 0.0000 0.0000 'International Tables Vol C Tables 4.2.6.8 and 6.1.1.4'
B B 0.0013 0.0007 'International Tables Vol C Tables 4.2.6.8 and 6.1.1.4'
N N 0.0061 0.0033 'International Tables Vol C Tables 4.2.6.8 and 6.1.1.4'
O O 0.0106 0.0060 'International Tables Vol C Tables 4.2.6.8 and 6.1.1.4'
Cl Cl 0.1484 0.1585 'International Tables Vol C Tables 4.2.6.8 and 6.1.1.4'
Fe Fe 0.3463 0.8444 'International Tables Vol C Tables 4.2.6.8 and 6.1.1.4'

loop_
_geom_angle_atom_site_label_1
_geom_angle_atom_site_label_2
_geom_angle_atom_site_label_3
_geom_angle
O1 Fe1 N5 147.67(7)
O1 Fe1 N1 119.13(6)
N5 Fe1 N1 92.34(6)
O1 Fe1 N3 98.34(6)
N5 Fe1 N3 86.85(6)
N1 Fe1 N3 92.21(6)
O1 Fe1 Cl1 72.95(4)
N5 Fe1 Cl1 95.34(4)
N1 Fe1 Cl1 100.76(4)
N3 Fe1 Cl1 166.73(5)
C47 Cl1 Fe1 92.45(7)
C46 O1 Fe1 133.66(13)
C1 N1 N2 106.28(15)
C1 N1 Fe1 140.27(13)
N2 N1 Fe1 113.34(11)
C3 N2 N1 110.37(15)
C3 N2 B1 128.63(15)
N1 N2 B1 121.00(15)
C4 N3 N4 106.58(15)
C4 N3 Fe1 139.13(13)
N4 N3 Fe1 114.27(11)
C6 N4 N3 110.03(15)
C6 N4 B1 130.04(16)
N3 N4 B1 119.57(14)
C7 N5 N6 106.60(15)
C7 N5 Fe1 140.68(13)
N6 N5 Fe1 112.44(11)
C9 N6 N5 109.78(15)
C9 N6 B1 128.35(16)
N5 N6 B1 121.86(15)
N2 B1 N4 110.00(15)
N2 B1 N6 109.96(15)
N4 B1 N6 108.54(15)
N2 B1 H1 109.4
N4 B1 H1 109.4
N6 B1 H1 109.4
N1 C1 C2 109.86(16)
N1 C1 C10 123.32(17)
C2 C1 C10 126.81(18)
C3 C2 C1 106.05(17)
C3 C2 H2 127.0
C1 C2 H2 127.0
N2 C3 C2 107.44(16)
N2 C3 C16 124.19(16)
C2 C3 C16 128.37(17)
N3 C4 C5 109.88(17)
N3 C4 C22 123.66(17)
C5 C4 C22 126.32(18)
C6 C5 C4 106.23(17)
C6 C5 H5 126.9
C4 C5 H5 126.9
N4 C6 C5 107.27(17)
N4 C6 C28 124.30(17)
C5 C6 C28 128.20(17)
N5 C7 C8 109.53(17)
N5 C7 C34 123.01(17)
C8 C7 C34 127.37(17)
C9 C8 C7 106.29(17)
C9 C8 H8 126.9
C7 C8 H8 126.9
N6 C9 C8 107.78(17)
N6 C9 C40 124.21(17)
C8 C9 C40 128.00(17)
C15 C10 C11 119.18(18)
C15 C10 C1 121.53(18)
C11 C10 C1 119.20(18)
C12 C11 C10 120.1(2)
C12 C11 H11 119.9
C10 C11 H11 119.9
C13 C12 C11 120.4(2)
C13 C12 H12 119.8
C11 C12 H12 119.8
C12 C13 C14 119.9(2)
C12 C13 H13 120.0
C14 C13 H13 120.0
C13 C14 C15 119.7(2)
C13 C14 H14 120.2
C15 C14 H14 120.2
C10 C15 C14 120.62(19)
C10 C15 H15 119.7
C14 C15 H15 119.7
C21 C16 C17 119.10(18)
C21 C16 C3 120.08(17)
C17 C16 C3 120.79(17)
C18 C17 C16 120.3(2)
C18 C17 H17 119.9
C16 C17 H17 119.9
C17 C18 C19 120.2(2)
C17 C18 H18 119.9
C19 C18 H18 119.9
C20 C19 C18 120.0(2)
C20 C19 H19 120.0
C18 C19 H19 120.0
C19 C20 C21 120.0(2)
C19 C20 H20 120.0
C21 C20 H20 120.0
C16 C21 C20 120.41(19)
C16 C21 H21 119.8
C20 C21 H21 119.8
C27 C22 C23 118.7(2)
C27 C22 C4 120.1(2)
C23 C22 C4 121.05(19)
C22 C23 C24 120.9(2)
C22 C23 H23 119.5
C24 C23 H23 119.5
C25 C24 C23 119.5(3)
C25 C24 H24 120.2
C23 C24 H24 120.2
C24 C25 C26 120.4(2)
C24 C25 H25 119.8
C26 C25 H25 119.8
C25 C26 C27 120.0(3)
C25 C26 H26 120.0
C27 C26 H26 120.0
C22 C27 C26 120.3(2)
C22 C27 H27 119.9
C26 C27 H27 119.9
C29 C28 C33 119.09(17)
C29 C28 C6 123.13(17)
C33 C28 C6 117.78(18)
C30 C29 C28 120.03(18)
C30 C29 H29 120.0
C28 C29 H29 120.0
C31 C30 C29 120.35(19)
C31 C30 H30 119.8
C29 C30 H30 119.8
C32 C31 C30 119.90(19)
C32 C31 H31 120.1
C30 C31 H31 120.1
C31 C32 C33 120.31(19)
C31 C32 H32 119.8
C33 C32 H32 119.8
C32 C33 C28 120.29(19)
C32 C33 H33 119.9
C28 C33 H33 119.9
C35 C34 C39 118.99(19)
C35 C34 C7 121.53(18)
C39 C34 C7 119.33(18)
C34 C35 C36 120.5(2)
C34 C35 H35 119.8
C36 C35 H35 119.8
C37 C36 C35 119.7(2)
C37 C36 H36 120.1
C35 C36 H36 120.1
C38 C37 C36 120.2(2)
C38 C37 H37 119.9
C36 C37 H37 119.9
C37 C38 C39 120.2(2)
C37 C38 H38 119.9
C39 C38 H38 119.9
C38 C39 C34 120.4(2)
C38 C39 H39 119.8
C34 C39 H39 119.8
C41 C40 C45 119.19(18)
C41 C40 C9 122.56(18)
C45 C40 C9 118.25(18)
C42 C41 C40 120.44(19)
C42 C41 H41 119.8
C40 C41 H41 119.8
C43 C42 C41 120.1(2)
C43 C42 H42 119.9
C41 C42 H42 119.9
C42 C43 C44 120.1(2)
C42 C43 H43 120.0
C44 C43 H43 120.0
C43 C44 C45 120.2(2)
C43 C44 H44 119.9
C45 C44 H44 119.9
C44 C45 C40 120.0(2)
C44 C45 H45 120.0
C40 C45 H45 120.0
O1 C46 C51 121.87(18)
O1 C46 C47 123.37(18)
C51 C46 C47 114.74(17)
C48 C47 C46 123.8(2)
C48 C47 Cl1 120.08(18)
C46 C47 Cl1 116.06(15)
C47 C48 C49 118.8(2)
C47 C48 H48 120.6
C49 C48 H48 120.6
C50 C49 C48 120.0(2)
C50 C49 H49 120.0
C48 C49 H49 120.0
C49 C50 C51 120.2(2)
C49 C50 H50 119.9
C51 C50 H50 119.9
C50 C51 C46 122.4(2)
C50 C51 Cl2 119.82(17)
C46 C51 Cl2 117.73(15)

loop_
_geom_bond_atom_site_label_1
_geom_bond_atom_site_label_2
_geom_bond_distance
Fe1 O1 1.8995(14)
Fe1 N5 2.0973(16)
Fe1 N1 2.1135(17)
Fe1 N3 2.1250(16)
Fe1 Cl1 2.8618(8)
Cl1 C47 1.748(2)
Cl2 C51 1.736(2)
O1 C46 1.313(2)
N1 C1 1.351(2)
N1 N2 1.374(2)
N2 C3 1.354(2)
N2 B1 1.541(3)
N3 C4 1.344(2)
N3 N4 1.371(2)
N4 C6 1.361(2)
N4 B1 1.549(3)
N5 C7 1.349(2)
N5 N6 1.381(2)
N6 C9 1.351(2)
N6 B1 1.552(3)
B1 H1 1.0000
C1 C2 1.395(3)
C1 C10 1.474(3)
C2 C3 1.388(3)
C2 H2 0.9500
C3 C16 1.477(3)
C4 C5 1.394(3)
C4 C22 1.472(3)
C5 C6 1.383(3)
C5 H5 0.9500
C6 C28 1.477(3)
C7 C8 1.394(3)
C7 C34 1.473(3)
C8 C9 1.384(3)
C8 H8 0.9500
C9 C40 1.479(3)
C10 C15 1.386(3)
C10 C11 1.395(3)
C11 C12 1.385(3)
C11 H11 0.9500
C12 C13 1.380(3)
C12 H12 0.9500
C13 C14 1.389(3)
C13 H13 0.9500
C14 C15 1.390(3)
C14 H14 0.9500
C15 H15 0.9500
C16 C21 1.392(3)
C16 C17 1.396(3)
C17 C18 1.387(3)
C17 H17 0.9500
C18 C19 1.387(3)
C18 H18 0.9500
C19 C20 1.382(3)
C19 H19 0.9500
C20 C21 1.393(3)
C20 H20 0.9500
C21 H21 0.9500
C22 C27 1.386(3)
C22 C23 1.390(3)
C23 C24 1.390(3)
C23 H23 0.9500
C24 C25 1.371(4)
C24 H24 0.9500
C25 C26 1.380(4)
C25 H25 0.9500
C26 C27 1.390(3)
C26 H26 0.9500
C27 H27 0.9500
C28 C29 1.395(3)
C28 C33 1.396(3)
C29 C30 1.392(3)
C29 H29 0.9500
C30 C31 1.383(3)
C30 H30 0.9500
C31 C32 1.380(3)
C31 H31 0.9500
C32 C33 1.388(3)
C32 H32 0.9500
C33 H33 0.9500
C34 C35 1.391(3)
C34 C39 1.396(3)
C35 C36 1.393(3)
C35 H35 0.9500
C36 C37 1.387(3)
C36 H36 0.9500
C37 C38 1.381(3)
C37 H37 0.9500
C38 C39 1.386(3)
C38 H38 0.9500
C39 H39 0.9500
C40 C41 1.390(3)
C40 C45 1.400(3)
C41 C42 1.389(3)
C41 H41 0.9500
C42 C43 1.381(3)
C42 H42 0.9500
C43 C44 1.386(3)
C43 H43 0.9500
C44 C45 1.391(3)
C44 H44 0.9500
C45 H45 0.9500
C46 C51 1.405(3)
C46 C47 1.405(3)
C47 C48 1.381(3)
C48 C49 1.388(3)
C48 H48 0.9500
C49 C50 1.373(3)
C49 H49 0.9500
C50 C51 1.390(3)
C50 H50 0.9500

loop_
_geom_torsion_atom_site_label_1
_geom_torsion_atom_site_label_2
_geom_torsion_atom_site_label_3
_geom_torsion_atom_site_label_4
_geom_torsion
O1 Fe1 Cl1 C47 -8.02(8)
N5 Fe1 Cl1 C47 -157.22(8)
N1 Fe1 Cl1 C47 109.37(8)
N3 Fe1 Cl1 C47 -58.2(2)
N5 Fe1 O1 C46 85.3(2)
N1 Fe1 O1 C46 -80.07(19)
N3 Fe1 O1 C46 -177.32(17)
Cl1 Fe1 O1 C46 12.95(17)
O1 Fe1 N1 C1 33.6(2)
N5 Fe1 N1 C1 -138.7(2)
N3 Fe1 N1 C1 134.4(2)
Cl1 Fe1 N1 C1 -42.8(2)
O1 Fe1 N1 N2 -141.69(11)
N5 Fe1 N1 N2 46.06(12)
N3 Fe1 N1 N2 -40.88(12)
Cl1 Fe1 N1 N2 141.95(11)
C1 N1 N2 C3 0.4(2)
Fe1 N1 N2 C3 177.20(12)
C1 N1 N2 B1 179.77(16)
Fe1 N1 N2 B1 -3.4(2)
O1 Fe1 N3 C4 -21.9(2)
N5 Fe1 N3 C4 126.0(2)
N1 Fe1 N3 C4 -141.7(2)
Cl1 Fe1 N3 C4 26.1(3)
O1 Fe1 N3 N4 160.16(12)
N5 Fe1 N3 N4 -51.92(12)
N1 Fe1 N3 N4 40.30(12)
Cl1 Fe1 N3 N4 -151.89(14)
C4 N3 N4 C6 0.1(2)
Fe1 N3 N4 C6 178.67(12)
C4 N3 N4 B1 -173.75(16)
Fe1 N3 N4 B1 4.9(2)
O1 Fe1 N5 C7 -35.1(3)
N1 Fe1 N5 C7 132.2(2)
N3 Fe1 N5 C7 -135.7(2)
Cl1 Fe1 N5 C7 31.1(2)
O1 Fe1 N5 N6 152.28(11)
N1 Fe1 N5 N6 -40.44(12)
N3 Fe1 N5 N6 51.65(12)
Cl1 Fe1 N5 N6 -141.48(11)
C7 N5 N6 C9 -1.3(2)
Fe1 N5 N6 C9 173.86(12)
C7 N5 N6 B1 178.51(16)
Fe1 N5 N6 B1 -6.4(2)
C3 N2 B1 N4 -117.6(2)
N1 N2 B1 N4 63.1(2)
C3 N2 B1 N6 122.91(19)
N1 N2 B1 N6 -56.4(2)
C6 N4 B1 N2 124.0(2)
N3 N4 B1 N2 -63.6(2)
C6 N4 B1 N6 -115.6(2)
N3 N4 B1 N6 56.8(2)
C9 N6 B1 N2 -116.8(2)
N5 N6 B1 N2 63.5(2)
C9 N6 B1 N4 122.87(19)
N5 N6 B1 N4 -56.9(2)
N2 N1 C1 C2 0.0(2)
Fe1 N1 C1 C2 -175.49(15)
N2 N1 C1 C10 -179.08(17)
Fe1 N1 C1 C10 5.4(3)
N1 C1 C2 C3 -0.3(2)
C10 C1 C2 C3 178.72(19)
N1 N2 C3 C2 -0.5(2)
B1 N2 C3 C2 -179.91(17)
N1 N2 C3 C16 178.73(17)
B1 N2 C3 C16 -0.6(3)
C1 C2 C3 N2 0.5(2)
C1 C2 C3 C16 -178.72(19)
N4 N3 C4 C5 -0.8(2)
Fe1 N3 C4 C5 -178.84(15)
N4 N3 C4 C22 175.11(17)
Fe1 N3 C4 C22 -3.0(3)
N3 C4 C5 C6 1.2(2)
C22 C4 C5 C6 -174.56(19)
N3 N4 C6 C5 0.7(2)
B1 N4 C6 C5 173.63(18)
N3 N4 C6 C28 -174.21(17)
B1 N4 C6 C28 -1.3(3)
C4 C5 C6 N4 -1.1(2)
C4 C5 C6 C28 173.51(19)
N6 N5 C7 C8 1.5(2)
Fe1 N5 C7 C8 -171.42(15)
N6 N5 C7 C34 -175.34(16)
Fe1 N5 C7 C34 11.8(3)
N5 C7 C8 C9 -1.1(2)
C34 C7 C8 C9 175.50(18)
N5 N6 C9 C8 0.6(2)
B1 N6 C9 C8 -179.17(17)
N5 N6 C9 C40 -177.99(17)
B1 N6 C9 C40 2.3(3)
C7 C8 C9 N6 0.3(2)
C7 C8 C9 C40 178.81(19)
N1 C1 C10 C15 -40.8(3)
C2 C1 C10 C15 140.3(2)
N1 C1 C10 C11 142.7(2)
C2 C1 C10 C11 -36.2(3)
C15 C10 C11 C12 -0.1(4)
C1 C10 C11 C12 176.5(2)
C10 C11 C12 C13 1.4(4)
C11 C12 C13 C14 -1.5(4)
C12 C13 C14 C15 0.2(4)
C11 C10 C15 C14 -1.1(3)
C1 C10 C15 C14 -177.63(19)
C13 C14 C15 C10 1.1(3)
N2 C3 C16 C21 120.7(2)
C2 C3 C16 C21 -60.1(3)
N2 C3 C16 C17 -61.4(3)
C2 C3 C16 C17 117.8(2)
C21 C16 C17 C18 -0.4(3)
C3 C16 C17 C18 -178.37(19)
C16 C17 C18 C19 0.0(3)
C17 C18 C19 C20 0.4(4)
C18 C19 C20 C21 -0.3(3)
C17 C16 C21 C20 0.6(3)
C3 C16 C21 C20 178.49(19)
C19 C20 C21 C16 -0.2(3)
N3 C4 C22 C27 139.6(2)
C5 C4 C22 C27 -45.2(3)
N3 C4 C22 C23 -45.7(3)
C5 C4 C22 C23 129.5(2)
C27 C22 C23 C24 2.7(3)
C4 C22 C23 C24 -172.10(19)
C22 C23 C24 C25 -0.9(3)
C23 C24 C25 C26 -1.5(4)
C24 C25 C26 C27 2.1(4)
C23 C22 C27 C26 -2.1(3)
C4 C22 C27 C26 172.8(2)
C25 C26 C27 C22 -0.3(4)
N4 C6 C28 C29 -49.0(3)
C5 C6 C28 C29 137.2(2)
N4 C6 C28 C33 131.1(2)
C5 C6 C28 C33 -42.7(3)
C33 C28 C29 C30 -2.0(3)
C6 C28 C29 C30 178.08(18)
C28 C29 C30 C31 2.0(3)
C29 C30 C31 C32 -1.0(3)
C30 C31 C32 C33 0.1(3)
C31 C32 C33 C28 -0.2(3)
C29 C28 C33 C32 1.2(3)
C6 C28 C33 C32 -178.96(19)
N5 C7 C34 C35 36.4(3)
C8 C7 C34 C35 -139.8(2)
N5 C7 C34 C39 -148.08(19)
C8 C7 C34 C39 35.7(3)
C39 C34 C35 C36 0.1(3)
C7 C34 C35 C36 175.58(18)
C34 C35 C36 C37 0.6(3)
C35 C36 C37 C38 -0.8(3)
C36 C37 C38 C39 0.3(3)
C37 C38 C39 C34 0.4(3)
C35 C34 C39 C38 -0.6(3)
C7 C34 C39 C38 -176.21(18)
N6 C9 C40 C41 -58.1(3)
C8 C9 C40 C41 123.6(2)
N6 C9 C40 C45 121.7(2)
C8 C9 C40 C45 -56.6(3)
C45 C40 C41 C42 0.7(3)
C9 C40 C41 C42 -179.51(18)
C40 C41 C42 C43 -1.6(3)
C41 C42 C43 C44 1.4(3)
C42 C43 C44 C45 -0.4(3)
C43 C44 C45 C40 -0.5(3)
C41 C40 C45 C44 0.3(3)
C9 C40 C45 C44 -179.46(19)
Fe1 O1 C46 C51 164.52(15)
Fe1 O1 C46 C47 -13.7(3)
O1 C46 C47 C48 178.8(2)
C51 C46 C47 C48 0.4(3)
O1 C46 C47 Cl1 0.8(3)
C51 C46 C47 Cl1 -177.53(15)
Fe1 Cl1 C47 C48 -172.34(18)
Fe1 Cl1 C47 C46 5.71(16)
C46 C47 C48 C49 0.2(3)
Cl1 C47 C48 C49 178.06(17)
C47 C48 C49 C50 -1.1(3)
C48 C49 C50 C51 1.3(3)
C49 C50 C51 C46 -0.7(3)
C49 C50 C51 Cl2 178.19(17)
O1 C46 C51 C50 -178.52(19)
C47 C46 C51 C50 -0.2(3)
O1 C46 C51 Cl2 2.6(3)
C47 C46 C51 Cl2 -179.09(15)
